data_7114380
loop_
_publ_author_name
'Brown, David A.'
'Errington, William'
'Fitzpatrick, Noel J.'
'Glass, William K.'
'Kemp, Terence J.'
'Nimir, Hassan'
'Ryan, \'Aine T.'

_publ_section_title
;
 A novel dizinc bridged hydroxamate model for hydroxamate inhibited zinc
 hydrolasesAbbreviations: OAc = CH3CO2--, BHA = benzohydroxamic acid,
 BA=deprotonated hydroxamic acid, tmen = tetramethylethylenediamine.
;
_journal_issue 11
_journal_name_full 'Chemical Communications'
_journal_page_first 1210
_journal_paper_doi 10.1039/b202612k
_journal_year 2002
_chemical_formula_moiety 'C10 H22 N2 O4 Zn'
_chemical_formula_sum 'C10 H22 N2 O4 Zn'
_chemical_formula_weight 299.67
_chemical_name_systematic
; 
? 
;
_space_group_IT_number 15
_symmetry_cell_setting monoclinic
_symmetry_space_group_name_Hall '-C 2yc'
_symmetry_space_group_name_H-M 'C 1 2/c 1'
_atom_sites_solution_hydrogens geom
_atom_sites_solution_primary direct
_atom_sites_solution_secondary difmap
_audit_creation_method SHELXL-97
_cell_angle_alpha 90.00
_cell_angle_beta 97.015(3)
_cell_angle_gamma 90.00
_cell_formula_units_Z 4
_cell_length_a 14.9905(19)
_cell_length_b 7.3672(14)
_cell_length_c 12.5105(17)
_cell_measurement_reflns_used 2987
_cell_measurement_temperature 200(2)
_cell_measurement_theta_max 26.00
_cell_measurement_theta_min 2.74
_cell_volume 1371.3(4)
_computing_cell_refinement 'SAINT (Siemens, 1995)'
_computing_data_collection 'SMART (Siemens, 1994)'
_computing_data_reduction SAINT
_computing_structure_refinement 'SHELXL-97 (Sheldrick, 1997)'
_computing_structure_solution 'SHELXS-97 (Sheldrick, 1990)'
_diffrn_ambient_temperature 200(2)
_diffrn_detector_area_resol_mean 8.192
_diffrn_measured_fraction_theta_full 0.984
_diffrn_measured_fraction_theta_max 0.984
_diffrn_measurement_device_type
; 
Siemens SMART CCD area-detector diffractometer
;
_diffrn_measurement_method '\w scans'
_diffrn_radiation_monochromator graphite
_diffrn_radiation_source 'normal-focus sealed tube'
_diffrn_radiation_type MoK\a
_diffrn_radiation_wavelength 0.71073
_diffrn_reflns_av_R_equivalents 0.0467
_diffrn_reflns_av_sigmaI/netI 0.0508
_diffrn_reflns_limit_h_max 18
_diffrn_reflns_limit_h_min -17
_diffrn_reflns_limit_k_max 9
_diffrn_reflns_limit_k_min -8
_diffrn_reflns_limit_l_max 15
_diffrn_reflns_limit_l_min -14
_diffrn_reflns_number 3543
_diffrn_reflns_theta_full 26.00
_diffrn_reflns_theta_max 26.00
_diffrn_reflns_theta_min 2.74
_diffrn_standards_decay_% 0
_diffrn_standards_number 0
_exptl_absorpt_coefficient_mu 1.796
_exptl_absorpt_correction_T_max 0.7548
_exptl_absorpt_correction_T_min 0.6020
_exptl_absorpt_correction_type multi-scan
_exptl_absorpt_process_details ' SADABS (Sheldrick, 1996)'
_exptl_crystal_colour colourless
_exptl_crystal_density_diffrn 1.451
_exptl_crystal_density_method 'not measured'
_exptl_crystal_description block
_exptl_crystal_F_000 632
_exptl_crystal_size_max 0.42
_exptl_crystal_size_mid 0.24
_exptl_crystal_size_min 0.16
_refine_diff_density_max 1.961
_refine_diff_density_min -1.468
_refine_diff_density_rms 0.180
_refine_ls_extinction_method none
_refine_ls_goodness_of_fit_ref 1.006
_refine_ls_hydrogen_treatment constr
_refine_ls_matrix_type full
_refine_ls_number_parameters 81
_refine_ls_number_reflns 1327
_refine_ls_number_restraints 0
_refine_ls_restrained_S_all 1.006
_refine_ls_R_factor_all 0.0718
_refine_ls_R_factor_gt 0.0661
_refine_ls_shift/su_max 0.000
_refine_ls_shift/su_mean 0.000
_refine_ls_structure_factor_coef Fsqd
_refine_ls_weighting_details 'calc w=1/[\s^2^(Fo^2^)+(0.1311P)^2^+0.0000P] where P=(Fo^2^+2Fc^2^)/3'
_refine_ls_weighting_scheme calc
_refine_ls_wR_factor_gt 0.1666
_refine_ls_wR_factor_ref 0.1699
_reflns_number_gt 1136
_reflns_number_total 1327
_reflns_threshold_expression >2\s(I)
_cod_data_source_file b202612k.txt
_cod_data_source_block dab60
_cod_original_sg_symbol_H-M C2/c
_cod_database_code 7114380

loop_
_symmetry_equiv_pos_as_xyz
'x, y, z'
'-x, y, -z+1/2'
'x+1/2, y+1/2, z'
'-x+1/2, y+1/2, -z+1/2'
'-x, -y, -z'
'x, -y, z-1/2'
'-x+1/2, -y+1/2, -z'
'x+1/2, -y+1/2, z-1/2'

loop_
_atom_site_label
_atom_site_type_symbol
_atom_site_fract_x
_atom_site_fract_y
_atom_site_fract_z
_atom_site_U_iso_or_equiv
_atom_site_adp_type
_atom_site_occupancy
_atom_site_symmetry_multiplicity
_atom_site_calc_flag
_atom_site_refinement_flags
Zn1 Zn 0.0000 0.19150(8) 0.7500 0.0268(3) Uani 1 2 d S
O1 O 0.0327(2) 0.2727(5) 0.9068(3) 0.0399(9) Uani 1 1 d .
O2 O 0.1163(3) 0.4015(5) 0.7980(3) 0.0488(9) Uani 1 1 d .
N1 N -0.0912(3) -0.0221(5) 0.7776(3) 0.0299(8) Uani 1 1 d .
C1 C -0.1619(4) -0.0428(9) 0.6873(4) 0.0490(14) Uani 1 1 d .
H1A H -0.1348 -0.0719 0.6219 0.074 Uiso 1 1 calc R
H1B H -0.1959 0.0707 0.6765 0.074 Uiso 1 1 calc R
H1C H -0.2025 -0.1411 0.7028 0.074 Uiso 1 1 calc R
C2 C -0.1333(4) 0.0120(7) 0.8766(4) 0.0399(11) Uani 1 1 d .
H2A H -0.1633 0.1304 0.8712 0.060 Uiso 1 1 calc R
H2B H -0.0870 0.0113 0.9390 0.060 Uiso 1 1 calc R
H2C H -0.1775 -0.0832 0.8851 0.060 Uiso 1 1 calc R
C3 C -0.0341(4) -0.1863(6) 0.7906(4) 0.0381(12) Uani 1 1 d .
H3A H -0.0723 -0.2959 0.7799 0.046 Uiso 1 1 calc R
H3B H -0.0020 -0.1901 0.8646 0.046 Uiso 1 1 calc R
C4 C 0.0931(3) 0.3818(6) 0.8893(4) 0.0338(11) Uani 1 1 d .
C5 C 0.1369(4) 0.4927(7) 0.9831(4) 0.0418(12) Uani 1 1 d .
H5A H 0.1686 0.4117 1.0371 0.063 Uiso 1 1 calc R
H5B H 0.0908 0.5606 1.0154 0.063 Uiso 1 1 calc R
H5C H 0.1799 0.5779 0.9575 0.063 Uiso 1 1 calc R

loop_
_atom_site_aniso_label
_atom_site_aniso_U_11
_atom_site_aniso_U_22
_atom_site_aniso_U_33
_atom_site_aniso_U_23
_atom_site_aniso_U_13
_atom_site_aniso_U_12
Zn1 0.0429(5) 0.0127(4) 0.0252(5) 0.000 0.0053(3) 0.000
O1 0.047(2) 0.030(2) 0.042(2) -0.0127(16) 0.0033(16) -0.0053(15)
O2 0.080(3) 0.033(2) 0.034(2) -0.0012(16) 0.0083(17) 0.0031(18)
N1 0.044(2) 0.0198(19) 0.0267(19) -0.0009(15) 0.0084(16) -0.0047(15)
C1 0.058(3) 0.048(4) 0.040(3) -0.001(2) 0.002(2) -0.020(3)
C2 0.048(3) 0.035(3) 0.040(3) -0.001(2) 0.018(2) -0.004(2)
C3 0.063(3) 0.015(2) 0.039(3) 0.0045(18) 0.016(2) 0.0019(19)
C4 0.046(3) 0.017(2) 0.037(3) -0.0031(19) -0.001(2) 0.0077(19)
C5 0.053(3) 0.034(3) 0.037(3) -0.011(2) 0.001(2) -0.009(2)

loop_
_atom_type_symbol
_atom_type_description
_atom_type_scat_dispersion_real
_atom_type_scat_dispersion_imag
_atom_type_scat_source
C C 0.0033 0.0016 'International Tables Vol C Tables 4.2.6.8 and 6.1.1.4'
H H 0.0000 0.0000 'International Tables Vol C Tables 4.2.6.8 and 6.1.1.4'
N N 0.0061 0.0033 'International Tables Vol C Tables 4.2.6.8 and 6.1.1.4'
O O 0.0106 0.0060 'International Tables Vol C Tables 4.2.6.8 and 6.1.1.4'
Zn Zn 0.2839 1.4301 'International Tables Vol C Tables 4.2.6.8 and 6.1.1.4'

loop_
_geom_angle_atom_site_label_1
_geom_angle_atom_site_label_2
_geom_angle_atom_site_label_3
_geom_angle
_geom_angle_site_symmetry_1
_geom_angle_site_symmetry_3
O1 Zn1 O1 146.1(2) 2_556 .
O1 Zn1 N1 106.60(15) 2_556 .
O1 Zn1 N1 98.21(14) . .
O1 Zn1 N1 98.21(14) 2_556 2_556
O1 Zn1 N1 106.60(14) . 2_556
N1 Zn1 N1 85.3(2) . 2_556
O1 Zn1 O2 97.78(14) 2_556 .
O1 Zn1 O2 58.76(14) . .
N1 Zn1 O2 155.54(14) . .
N1 Zn1 O2 93.25(14) 2_556 .
O1 Zn1 O2 58.76(14) 2_556 2_556
O1 Zn1 O2 97.78(14) . 2_556
N1 Zn1 O2 93.25(14) . 2_556
N1 Zn1 O2 155.54(14) 2_556 2_556
O2 Zn1 O2 97.78(19) . 2_556
C4 O1 Zn1 96.5(3) . .
C4 O2 Zn1 82.9(3) . .
C1 N1 C2 108.8(4) . .
C1 N1 C3 110.8(4) . .
C2 N1 C3 110.3(4) . .
C1 N1 Zn1 111.7(3) . .
C2 N1 Zn1 110.9(3) . .
C3 N1 Zn1 104.3(3) . .
N1 C1 H1A 109.5 . .
N1 C1 H1B 109.5 . .
H1A C1 H1B 109.5 . .
N1 C1 H1C 109.5 . .
H1A C1 H1C 109.5 . .
H1B C1 H1C 109.5 . .
N1 C2 H2A 109.5 . .
N1 C2 H2B 109.5 . .
H2A C2 H2B 109.5 . .
N1 C2 H2C 109.5 . .
H2A C2 H2C 109.5 . .
H2B C2 H2C 109.5 . .
N1 C3 C3 110.6(3) . 2_556
N1 C3 H3A 109.5 . .
C3 C3 H3A 109.5 2_556 .
N1 C3 H3B 109.5 . .
C3 C3 H3B 109.5 2_556 .
H3A C3 H3B 108.1 . .
O2 C4 O1 121.7(4) . .
O2 C4 C5 120.4(5) . .
O1 C4 C5 117.9(4) . .
C4 C5 H5A 109.5 . .
C4 C5 H5B 109.5 . .
H5A C5 H5B 109.5 . .
C4 C5 H5C 109.5 . .
H5A C5 H5C 109.5 . .
H5B C5 H5C 109.5 . .

loop_
_geom_bond_atom_site_label_1
_geom_bond_atom_site_label_2
_geom_bond_distance
_geom_bond_site_symmetry_2
Zn1 O1 2.052(4) 2_556
Zn1 O1 2.052(4) .
Zn1 N1 2.140(4) .
Zn1 N1 2.140(4) 2_556
Zn1 O2 2.353(4) .
Zn1 O2 2.353(4) 2_556
O1 C4 1.250(6) .
O2 C4 1.243(6) .
N1 C1 1.460(6) .
N1 C2 1.478(6) .
N1 C3 1.480(6) .
C1 H1A 0.9800 .
C1 H1B 0.9800 .
C1 H1C 0.9800 .
C2 H2A 0.9800 .
C2 H2B 0.9800 .
C2 H2C 0.9800 .
C3 C3 1.525(10) 2_556
C3 H3A 0.9900 .
C3 H3B 0.9900 .
C4 C5 1.513(7) .
C5 H5A 0.9800 .
C5 H5B 0.9800 .
C5 H5C 0.9800 .

loop_
_geom_torsion_atom_site_label_1
_geom_torsion_atom_site_label_2
_geom_torsion_atom_site_label_3
_geom_torsion_atom_site_label_4
_geom_torsion
_geom_torsion_site_symmetry_1
_geom_torsion_site_symmetry_4
O1 Zn1 O1 C4 -50.1(3) 2_556 .
N1 Zn1 O1 C4 172.8(3) . .
N1 Zn1 O1 C4 85.3(3) 2_556 .
O2 Zn1 O1 C4 1.7(3) . .
O2 Zn1 O1 C4 -92.7(3) 2_556 .
O1 Zn1 O2 C4 152.1(3) 2_556 .
O1 Zn1 O2 C4 -1.7(3) . .
N1 Zn1 O2 C4 -23.3(5) . .
N1 Zn1 O2 C4 -109.2(3) 2_556 .
O2 Zn1 O2 C4 92.7(3) 2_556 .
O1 Zn1 N1 C1 -8.2(4) 2_556 .
O1 Zn1 N1 C1 148.5(3) . .
N1 Zn1 N1 C1 -105.4(4) 2_556 .
O2 Zn1 N1 C1 167.0(3) . .
O2 Zn1 N1 C1 50.1(3) 2_556 .
O1 Zn1 N1 C2 -129.8(3) 2_556 .
O1 Zn1 N1 C2 26.9(3) . .
N1 Zn1 N1 C2 133.0(4) 2_556 .
O2 Zn1 N1 C2 45.4(5) . .
O2 Zn1 N1 C2 -71.5(3) 2_556 .
O1 Zn1 N1 C3 111.5(3) 2_556 .
O1 Zn1 N1 C3 -91.8(3) . .
N1 Zn1 N1 C3 14.3(2) 2_556 .
O2 Zn1 N1 C3 -73.3(4) . .
O2 Zn1 N1 C3 169.8(3) 2_556 .
C1 N1 C3 C3 79.5(6) . 2_556
C2 N1 C3 C3 -159.9(5) . 2_556
Zn1 N1 C3 C3 -40.8(6) . 2_556
Zn1 O2 C4 O1 2.8(5) . .
Zn1 O2 C4 C5 -176.3(4) . .
Zn1 O1 C4 O2 -3.2(5) . .
Zn1 O1 C4 C5 175.9(4) . .
